data_4034230
loop_
_publ_author_name
'Funabiki, Kazumasa'
'Saito, Yuki'
'Kikuchi, Takashi'
'Yagi, Kazutaka'
'Kubota, Yasuhiro'
'Inuzuka, Toshiyasu'
'Miwa, Yohei'
'Yoshida, Michiyuki'
'Sakurada, Osamu'
'Kutsumizu, Shoichi'

_publ_section_title
;
 Aromatic Fluorine-Induced One-Pot Synthesis of Ring-Perfluorinated
 Trimethine Cyanine Dye and Its Remarkable Fluorescence Properties.
;
_journal_issue 7
_journal_name_full 'The Journal of organic chemistry'
_journal_page_first 4372
_journal_page_last 4380
_journal_paper_doi 10.1021/acs.joc.9b00378
_journal_volume 84
_journal_year 2019
_chemical_formula_moiety 'C F3 O3 S, C33 H21 F12 N2'
_chemical_formula_sum 'C34 H21 F15 N2 O3 S'
_chemical_formula_weight 822.59
_space_group_crystal_system triclinic
_space_group_IT_number 2
_space_group_name_Hall '-P 1'
_space_group_name_H-M_alt 'P -1'
_atom_sites_solution_hydrogens geom
_atom_sites_solution_primary dual
_audit_creation_date 2018-10-22
_audit_creation_method
;
Olex2 1.2
(compiled 2018.05.29 svn.r3508 for OlexSys, GUI svn.r5506)
;
_cell_angle_alpha 87.846(3)
_cell_angle_beta 80.072(3)
_cell_angle_gamma 70.549(3)
_cell_formula_units_Z 2
_cell_length_a 8.5044(2)
_cell_length_b 9.2497(3)
_cell_length_c 21.4736(10)
_cell_measurement_reflns_used 9565
_cell_measurement_temperature 93
_cell_measurement_theta_max 73.2350
_cell_measurement_theta_min 5.0280
_cell_volume 1568.56(10)
_computing_cell_refinement 'CrysAlisPro 1.171.40.21a (Rigaku OD, 2018)'
_computing_data_collection 'CrysAlisPro 1.171.40.21a (Rigaku OD, 2018)'
_computing_data_reduction 'CrysAlisPro 1.171.40.21a (Rigaku OD, 2018)'
_computing_molecular_graphics 'Olex2 (Dolomanov et al., 2009)'
_computing_publication_material 'Olex2 (Dolomanov et al., 2009)'
_computing_structure_refinement 'ShelXL (Sheldrick, 2015)'
_computing_structure_solution 'ShelXT (Sheldrick, 2015)'
_diffrn_ambient_temperature 93
_diffrn_detector 'Rigaku HyPix-6000 area detector'
_diffrn_detector_area_resol_mean 10.0
_diffrn_detector_type 'HPC area detector'
_diffrn_measured_fraction_theta_full 0.993
_diffrn_measured_fraction_theta_max 0.965
_diffrn_measurement_details
;
List of Runs (angles in degrees, time in seconds):

  # Type    Start    End  Width  t~exp~   \w     \q     \k     \f   Frames
--------------------------------------------------------------------------
  1  \w   -124.00 -76.00   0.50    5.00    --  -35.00 -77.00-180.00   96
  2  \w   -124.00  54.00   0.50    5.00    --  -35.00   0.00 150.00  356
  3  \w    -39.00  10.00   0.50    5.00    --  -35.00 -82.00 -30.00   98
  4  \w    -39.00  10.00   0.50    5.00    --  -35.00 -82.00 -60.00   98
  5  \w   -124.00 -76.00   0.50    5.00    --  -35.00 -77.00  30.00   96
  6  \w    -39.00  10.00   0.50    5.00    --  -35.00 -82.00  90.00   98
  7  \w   -124.00 -76.00   0.50    5.00    --  -35.00 -77.00 -30.00   96
  8  \w    -45.00  88.00   0.50    5.00    --   43.50 -38.00   0.00  266
  9  \w      3.00  48.00   0.50    5.00    --   43.50  77.00 120.00   90
 10  \w      3.00  48.00   0.50    5.00    --   43.50  77.00-120.00   90
 11  \w      3.00  48.00   0.50    5.00    --   43.50  77.00 -60.00   90
 12  \w     74.00 199.00   0.50   25.00    --  109.30  61.00  30.00  250
 13  \w     20.00 145.00   0.50   25.00    --  109.30 -61.00-120.00  250
 14  \w     54.00 199.00   0.50   25.00    --  109.30  30.00   0.00  290
 15  \w     54.00 199.00   0.50   25.00    --  109.30  30.00 120.00  290
 16  \w     20.00 155.00   0.50   25.00    --  109.30 -82.00 -90.00  270
 17  \w     20.00 155.00   0.50   25.00    --  109.30 -82.00-180.00  270
 18  \w     74.00 199.00   0.50   25.00    --  109.30  61.00-180.00  250
 19  \w     66.00 199.00   0.50   25.00    --  109.30  41.00 -64.67  266
 20  \w     74.00 199.00   0.50   25.00    --  109.30  61.00-180.00  250
 21  \w     74.00 199.00   0.50   25.00    --  109.30  61.00  30.00  250
 22  \w     20.00 155.00   0.50   25.00    --  109.30 -82.00 -60.00  270
 23  \w     20.00 155.00   0.50   25.00    --  109.30 -82.00  90.00  270
 24  \w     82.00 199.00   0.50   25.00    --  109.30  82.00   0.00  234
 25  \w     20.00 145.00   0.50   25.00    --  109.30 -61.00  90.00  250
 26  \w   -124.00 -76.00   0.50    5.00    --  -35.00 -77.00 120.00   96
 27  \w    -39.00  88.00   0.50    5.00    --   43.50 -82.00-150.00  254
 28  \w      3.00  48.00   0.50    5.00    --   43.50  77.00-150.00   90
 29  \w      3.00  48.00   0.50    5.00    --   43.50  77.00   0.00   90
 30  \w      3.00  48.00   0.50    5.00    --   43.50  77.00  60.00   90
 31  \w      3.00  48.00   0.50    5.00    --   43.50  77.00  90.00   90
 32  \w      3.00  48.00   0.50    5.00    --   43.50  77.00 150.00   90
 33  \w     76.00 132.00   0.50    5.00    --   43.50  77.00-150.00  112
 34  \w    -39.00  88.00   0.50    5.00    --   43.50 -82.00 -90.00  254
 35  \w     69.00 199.00   0.50   25.00    --  109.30  45.00-180.00  260
 36  \w     69.00 199.00   0.50   25.00    --  109.30  45.00 -90.00  260
 37  \w     54.00 199.00   0.50   25.00    --  109.30  30.00  60.00  290
 38  \w     69.00 199.00   0.50   25.00    --  109.30  45.00 150.00  260
 39  \w     69.00 132.00   0.50   25.00    --  109.30  45.00 120.00  126
 40  \w     69.00 199.00   0.50   25.00    --  109.30  45.00-120.00  260
;
_diffrn_measurement_device 'four-circle diffractometer'
_diffrn_measurement_device_type 'Rigaku XtaLAB PRO'
_diffrn_measurement_method '\\w scans'
_diffrn_orient_matrix_type 'CrysAlisPro convention (1999,Acta A55,543-557)'
_diffrn_orient_matrix_UB_11 0.0119728000
_diffrn_orient_matrix_UB_12 0.0118286000
_diffrn_orient_matrix_UB_13 0.0702892000
_diffrn_orient_matrix_UB_21 -0.0453319000
_diffrn_orient_matrix_UB_22 -0.1475365000
_diffrn_orient_matrix_UB_23 0.0129757000
_diffrn_orient_matrix_UB_31 0.1892180000
_diffrn_orient_matrix_UB_32 -0.0964721000
_diffrn_orient_matrix_UB_33 -0.0140747000
_diffrn_radiation_monochromator 'multi-layer mirror optics'
_diffrn_radiation_probe x-ray
_diffrn_radiation_type CuK\a
_diffrn_radiation_wavelength 1.54184
_diffrn_reflns_av_R_equivalents 0.078
_diffrn_reflns_av_unetI/netI 0.0207
_diffrn_reflns_Laue_measured_fraction_full 0.993
_diffrn_reflns_Laue_measured_fraction_max 0.965
_diffrn_reflns_limit_h_max 10
_diffrn_reflns_limit_h_min -10
_diffrn_reflns_limit_k_max 11
_diffrn_reflns_limit_k_min -11
_diffrn_reflns_limit_l_max 26
_diffrn_reflns_limit_l_min -26
_diffrn_reflns_number 13053
_diffrn_reflns_point_group_measured_fraction_full 0.993
_diffrn_reflns_point_group_measured_fraction_max 0.965
_diffrn_reflns_theta_full 67.684
_diffrn_reflns_theta_max 76.844
_diffrn_reflns_theta_min 4.181
_diffrn_source 'rotating anode X-ray generator'
_diffrn_source_type micromax007
_exptl_absorpt_coefficient_mu 2.138
_exptl_absorpt_correction_T_max 1.00000
_exptl_absorpt_correction_T_min 0.80854
_exptl_absorpt_correction_type multi-scan
_exptl_absorpt_process_details
;
CrysAlisPro 1.171.40.21a (Rigaku Oxford Diffraction, 2018)
Empirical absorption correction using spherical harmonics,
 implemented in SCALE3 ABSPACK scaling algorithm.
;
_exptl_crystal_colour 'metallic dark red'
_exptl_crystal_colour_lustre metallic
_exptl_crystal_colour_modifier dark
_exptl_crystal_colour_primary red
_exptl_crystal_density_diffrn 1.742
_exptl_crystal_description plate
_exptl_crystal_F_000 828
_exptl_crystal_size_max 0.088
_exptl_crystal_size_mid 0.073
_exptl_crystal_size_min 0.025
_refine_diff_density_max 0.880
_refine_diff_density_min -0.562
_refine_diff_density_rms 0.068
_refine_ls_extinction_method none
_refine_ls_goodness_of_fit_ref 1.095
_refine_ls_hydrogen_treatment constr
_refine_ls_matrix_type full
_refine_ls_number_parameters 503
_refine_ls_number_reflns 13053
_refine_ls_number_restraints 0
_refine_ls_restrained_S_all 1.095
_refine_ls_R_factor_all 0.0790
_refine_ls_R_factor_gt 0.0616
_refine_ls_shift/su_max 0.000
_refine_ls_shift/su_mean 0.000
_refine_ls_structure_factor_coef Fsqd
_refine_ls_weighting_details 'w=1/[\s^2^(Fo^2^)+(0.1044P)^2^+0.5489P] where P=(Fo^2^+2Fc^2^)/3'
_refine_ls_weighting_scheme calc
_refine_ls_wR_factor_gt 0.1795
_refine_ls_wR_factor_ref 0.1914
_reflns_Friedel_coverage 0.000
_reflns_number_gt 9767
_reflns_number_total 13053
_reflns_threshold_expression 'I > 2\s(I)'
_cod_data_source_file jo9b00378_si_002.cif
_cod_data_source_block 2a
_cod_original_cell_volume 1568.57(10)
_cod_database_code 4034230
_shelx_shelxl_version_number 2018/3
_chemical_oxdiff_formula C34H21F15O3N2S
_shelx_space_group_comment
;
The symmetry employed for this shelxl refinement is uniquely defined
by the following loop, which should always be used as a source of
symmetry information in preference to the above space-group names.
They are only intended as comments.
;
_shelx_estimated_absorpt_t_max 0.948
_shelx_estimated_absorpt_t_min 0.834
_olex2_refinement_description
;
1. Twinned data refinement
 Scales: 0.6633(12)
 0.3367(12)
2. Fixed Uiso
 At 1.2 times of:
  All C(H) groups
 At 1.5 times of:
  All C(H,H,H) groups
3.a Aromatic/amide H refined with riding coordinates:
 C13(H13), C15(H15), C14(H14)
3.b Idealised Me refined as rotating group:
 C28(H28A,H28B,H28C), C33(H33A,H33B,H33C), C30(H30A,H30B,H30C), C32(H32A,H32B,
 H32C), C29(H29A,H29B,H29C), C31(H31A,H31B,H31C)
;
_olex2_submission_special_instructions 'No special instructions were received'
_oxdiff_exptl_absorpt_empirical_details
;
Empirical correction (ABSPACK) includes:
- Absorption correction using spherical harmonics
- Frame scaling
- Detector area scaling
- B-factor correction
;
_oxdiff_exptl_absorpt_empirical_full_max 2.535
_oxdiff_exptl_absorpt_empirical_full_min 0.555
_oxdiff_twin_integration_method simultaneous
_oxdiff_twin_items 2
_twin_special_details
;
Component 2 rotated by 179.9780\% 
 around [0.58 -0.75 0.30] (reciprocal) or [0.71 -0.71 -0.00] (direct)
;

loop_
_space_group_symop_operation_xyz
'x, y, z'
'-x, -y, -z'

loop_
_atom_site_label
_atom_site_type_symbol
_atom_site_fract_x
_atom_site_fract_y
_atom_site_fract_z
_atom_site_U_iso_or_equiv
_atom_site_adp_type
_atom_site_occupancy
_atom_site_site_symmetry_order
_atom_site_calc_flag
_atom_site_refinement_flags_posn
S1 S 0.76314(11) 1.04215(10) 0.78505(4) 0.0439(2) Uani 1 1 d .
F6 F -0.2469(2) -0.1420(2) 0.99069(9) 0.0449(5) Uani 1 1 d .
F2 F -0.4130(2) 0.1391(2) 0.98445(10) 0.0474(5) Uani 1 1 d .
F3 F 0.3165(2) -0.0567(2) 0.85497(10) 0.0487(5) Uani 1 1 d .
F5 F 0.0410(3) -0.3778(2) 0.96037(10) 0.0469(5) Uani 1 1 d .
F1 F -0.4352(2) 0.4159(2) 0.94402(10) 0.0468(5) Uani 1 1 d .
F9 F 0.9181(3) 0.3556(2) 0.65459(10) 0.0483(5) Uani 1 1 d .
F4 F 0.3178(3) -0.3328(2) 0.89239(11) 0.0494(5) Uani 1 1 d .
F12 F 1.1116(3) 0.7559(3) 0.49232(11) 0.0554(6) Uani 1 1 d .
F8 F 0.8119(3) 0.9457(3) 0.51127(10) 0.0539(5) Uani 1 1 d .
F14 F 0.7952(3) 0.8295(2) 0.70276(11) 0.0553(6) Uani 1 1 d .
F7 F 0.4920(3) 1.0201(2) 0.56351(10) 0.0516(5) Uani 1 1 d .
F11 F 1.3361(3) 0.4929(3) 0.52117(11) 0.0571(6) Uani 1 1 d .
F10 F 1.2372(3) 0.2980(3) 0.60270(11) 0.0543(5) Uani 1 1 d .
F15 F 0.8002(3) 1.0425(3) 0.66068(11) 0.0593(6) Uani 1 1 d .
F13 F 0.5634(3) 1.0226(3) 0.70690(12) 0.0659(7) Uani 1 1 d .
O3 O 0.9441(3) 0.9871(3) 0.77718(13) 0.0570(7) Uani 1 1 d .
O2 O 0.6868(4) 1.2046(3) 0.78651(13) 0.0572(7) Uani 1 1 d .
O1 O 0.6818(4) 0.9620(3) 0.83097(13) 0.0534(6) Uani 1 1 d .
N1 N -0.1329(3) 0.4689(3) 0.87129(13) 0.0374(6) Uani 1 1 d .
N2 N 0.3777(4) 0.7974(3) 0.64557(14) 0.0418(6) Uani 1 1 d .
C2 C -0.1408(4) 0.3287(4) 0.89732(15) 0.0376(7) Uani 1 1 d .
C4 C -0.2733(4) 0.1601(4) 0.95170(15) 0.0391(7) Uani 1 1 d .
C34 C 0.7273(4) 0.9810(4) 0.71015(16) 0.0407(7) Uani 1 1 d .
C16 C 0.3757(4) 0.6761(4) 0.68322(16) 0.0402(7) Uani 1 1 d .
C5 C -0.1216(4) 0.0350(4) 0.93785(15) 0.0371(7) Uani 1 1 d .
C11 C 0.1307(4) 0.2809(4) 0.83873(16) 0.0383(7) Uani 1 1 d .
C28 C -0.2698(4) 0.6154(4) 0.88635(17) 0.0420(7) Uani 1 1 d .
H28A H -0.366244 0.616838 0.866814 0.063 Uiso 1 1 calc GR
H28B H -0.229803 0.699650 0.869996 0.063 Uiso 1 1 calc GR
H28C H -0.304798 0.627764 0.932316 0.063 Uiso 1 1 calc GR
C10 C -0.1118(4) -0.1155(4) 0.95677(16) 0.0396(7) Uani 1 1 d .
C12 C 0.0189(4) 0.4474(4) 0.83511(15) 0.0379(7) Uani 1 1 d .
C1 C 0.0101(4) 0.2131(4) 0.88123(15) 0.0369(7) Uani 1 1 d .
C6 C 0.0258(4) 0.0610(4) 0.90144(15) 0.0379(7) Uani 1 1 d .
C7 C 0.1725(4) -0.0689(4) 0.88772(16) 0.0407(7) Uani 1 1 d .
C9 C 0.0327(5) -0.2362(4) 0.94155(16) 0.0408(7) Uani 1 1 d .
C19 C 0.5424(4) 0.7763(4) 0.61371(16) 0.0402(7) Uani 1 1 d .
C17 C 0.5538(4) 0.5605(4) 0.67670(16) 0.0395(7) Uani 1 1 d .
C13 C 0.0561(4) 0.5648(4) 0.79862(16) 0.0415(7) Uani 1 1 d .
H13 H -0.031926 0.660929 0.799992 0.050 Uiso 1 1 calc R
C15 C 0.2282(4) 0.6717(4) 0.72136(17) 0.0438(8) Uani 1 1 d .
H15 H 0.129789 0.758555 0.720478 0.053 Uiso 1 1 calc R
C18 C 0.6531(4) 0.6387(4) 0.62871(15) 0.0384(7) Uani 1 1 d .
C33 C 0.6118(5) 0.5508(4) 0.74155(16) 0.0433(8) Uani 1 1 d .
H33A H 0.600153 0.653825 0.755868 0.065 Uiso 1 1 calc GR
H33B H 0.730450 0.485175 0.737517 0.065 Uiso 1 1 calc GR
H33C H 0.541530 0.507412 0.772391 0.065 Uiso 1 1 calc GR
C30 C 0.2841(4) 0.2759(4) 0.86956(17) 0.0433(7) Uani 1 1 d .
H30A H 0.356975 0.321725 0.841198 0.065 Uiso 1 1 calc GR
H30B H 0.348512 0.169120 0.877176 0.065 Uiso 1 1 calc GR
H30C H 0.243884 0.333602 0.909811 0.065 Uiso 1 1 calc GR
C32 C 0.5580(5) 0.4064(4) 0.65073(17) 0.0433(7) Uani 1 1 d .
H32A H 0.488798 0.362009 0.681623 0.065 Uiso 1 1 calc GR
H32B H 0.674934 0.336005 0.642965 0.065 Uiso 1 1 calc GR
H32C H 0.512897 0.422853 0.611048 0.065 Uiso 1 1 calc GR
C14 C 0.2088(4) 0.5532(4) 0.76095(16) 0.0423(7) Uani 1 1 d .
H14 H 0.303022 0.462572 0.761952 0.051 Uiso 1 1 calc R
C3 C -0.2854(4) 0.3037(4) 0.93191(16) 0.0388(7) Uani 1 1 d .
C8 C 0.1759(4) -0.2120(4) 0.90636(17) 0.0412(7) Uani 1 1 d .
C29 C 0.1791(5) 0.2069(4) 0.77204(16) 0.0440(8) Uani 1 1 d .
H29A H 0.076088 0.213865 0.755703 0.066 Uiso 1 1 calc GR
H29B H 0.248237 0.098836 0.774068 0.066 Uiso 1 1 calc GR
H29C H 0.243620 0.260755 0.743898 0.066 Uiso 1 1 calc GR
C23 C 0.8282(4) 0.5972(4) 0.60301(15) 0.0393(7) Uani 1 1 d .
C27 C 1.0571(5) 0.6631(4) 0.53372(17) 0.0454(8) Uani 1 1 d .
C20 C 0.5972(5) 0.8806(4) 0.57380(16) 0.0430(8) Uani 1 1 d .
C26 C 1.1730(5) 0.5302(5) 0.54767(17) 0.0474(8) Uani 1 1 d .
C24 C 0.9557(5) 0.4612(4) 0.61568(16) 0.0420(7) Uani 1 1 d .
C22 C 0.8844(4) 0.7016(4) 0.56038(16) 0.0413(7) Uani 1 1 d .
C21 C 0.7632(5) 0.8418(4) 0.54816(16) 0.0433(8) Uani 1 1 d .
C31 C 0.2258(5) 0.9265(4) 0.6379(2) 0.0530(9) Uani 1 1 d .
H31A H 0.147307 0.888607 0.620458 0.080 Uiso 1 1 calc GR
H31B H 0.257729 1.000467 0.609084 0.080 Uiso 1 1 calc GR
H31C H 0.170767 0.976474 0.679160 0.080 Uiso 1 1 calc GR
C25 C 1.1212(5) 0.4290(4) 0.58963(17) 0.0451(8) Uani 1 1 d .

loop_
_atom_site_aniso_label
_atom_site_aniso_U_11
_atom_site_aniso_U_22
_atom_site_aniso_U_33
_atom_site_aniso_U_23
_atom_site_aniso_U_13
_atom_site_aniso_U_12
S1 0.0461(5) 0.0390(5) 0.0494(5) 0.0023(3) -0.0056(3) -0.0190(4)
F6 0.0434(11) 0.0435(11) 0.0517(11) 0.0072(8) -0.0002(8) -0.0240(9)
F2 0.0374(10) 0.0446(11) 0.0605(12) 0.0058(9) 0.0039(9) -0.0204(9)
F3 0.0367(10) 0.0404(11) 0.0662(13) 0.0076(9) 0.0031(9) -0.0159(9)
F5 0.0513(12) 0.0354(10) 0.0576(12) 0.0090(8) -0.0080(9) -0.0207(9)
F1 0.0351(10) 0.0399(11) 0.0611(12) 0.0036(9) 0.0012(8) -0.0117(9)
F9 0.0440(11) 0.0427(11) 0.0578(12) 0.0132(9) -0.0041(9) -0.0172(9)
F4 0.0397(11) 0.0368(10) 0.0689(13) 0.0056(9) -0.0046(9) -0.0117(9)
F12 0.0529(13) 0.0584(13) 0.0593(13) 0.0128(10) 0.0018(10) -0.0311(11)
F8 0.0558(13) 0.0500(12) 0.0591(12) 0.0179(10) -0.0021(10) -0.0274(10)
F14 0.0600(14) 0.0409(12) 0.0677(14) -0.0040(10) -0.0161(11) -0.0172(10)
F7 0.0519(12) 0.0412(11) 0.0592(12) 0.0152(9) -0.0036(9) -0.0164(10)
F11 0.0385(11) 0.0683(15) 0.0625(13) 0.0081(11) 0.0003(9) -0.0203(11)
F10 0.0403(11) 0.0503(12) 0.0684(14) 0.0084(10) -0.0062(10) -0.0120(10)
F15 0.0691(15) 0.0541(13) 0.0521(12) 0.0047(10) -0.0037(11) -0.0207(12)
F13 0.0429(13) 0.0786(17) 0.0733(15) -0.0089(13) -0.0159(11) -0.0121(12)
O3 0.0454(15) 0.0681(18) 0.0612(16) -0.0114(13) -0.0078(12) -0.0230(13)
O2 0.0727(19) 0.0374(14) 0.0574(15) 0.0003(11) -0.0028(13) -0.0169(13)
O1 0.0608(17) 0.0503(15) 0.0543(15) 0.0099(11) -0.0062(12) -0.0280(13)
N1 0.0368(14) 0.0339(14) 0.0431(14) 0.0050(11) -0.0040(11) -0.0156(12)
N2 0.0398(15) 0.0383(15) 0.0464(15) 0.0102(11) -0.0034(12) -0.0149(12)
C2 0.0400(17) 0.0370(17) 0.0404(16) 0.0050(12) -0.0070(13) -0.0191(14)
C4 0.0352(17) 0.0434(18) 0.0422(16) 0.0030(13) -0.0006(13) -0.0209(15)
C34 0.0366(17) 0.0381(17) 0.0459(17) 0.0019(13) -0.0059(13) -0.0109(14)
C16 0.0432(18) 0.0376(17) 0.0429(17) 0.0073(13) -0.0060(14) -0.0190(15)
C5 0.0376(17) 0.0370(17) 0.0399(16) 0.0028(12) -0.0045(13) -0.0179(14)
C11 0.0358(16) 0.0346(16) 0.0462(17) 0.0063(13) -0.0041(13) -0.0157(14)
C28 0.0400(18) 0.0356(17) 0.0505(19) 0.0033(14) -0.0038(14) -0.0147(14)
C10 0.0390(17) 0.0423(18) 0.0428(17) 0.0047(13) -0.0036(13) -0.0226(15)
C12 0.0354(16) 0.0390(17) 0.0424(17) 0.0040(13) -0.0061(13) -0.0170(14)
C1 0.0358(16) 0.0363(17) 0.0406(16) 0.0025(12) -0.0045(12) -0.0157(14)
C6 0.0377(17) 0.0385(17) 0.0419(16) 0.0038(13) -0.0061(13) -0.0191(14)
C7 0.0361(17) 0.0413(18) 0.0473(18) 0.0031(14) -0.0031(13) -0.0186(15)
C9 0.0461(19) 0.0358(17) 0.0463(17) 0.0061(13) -0.0105(14) -0.0204(15)
C19 0.0428(18) 0.0397(17) 0.0410(16) 0.0052(13) -0.0035(13) -0.0199(15)
C17 0.0394(17) 0.0366(17) 0.0448(17) 0.0072(13) -0.0040(13) -0.0180(14)
C13 0.0395(18) 0.0375(17) 0.0482(18) 0.0083(13) -0.0056(14) -0.0154(14)
C15 0.0401(18) 0.0404(18) 0.0508(19) 0.0092(14) -0.0047(14) -0.0155(15)
C18 0.0427(18) 0.0344(16) 0.0406(16) 0.0046(12) -0.0054(13) -0.0172(14)
C33 0.0471(19) 0.0421(18) 0.0444(18) 0.0079(14) -0.0057(14) -0.0216(16)
C30 0.0401(18) 0.0404(18) 0.0528(19) 0.0099(14) -0.0064(14) -0.0194(15)
C32 0.0438(19) 0.0385(18) 0.0510(19) 0.0040(14) -0.0059(14) -0.0199(15)
C14 0.0420(18) 0.0384(17) 0.0480(18) 0.0056(14) -0.0047(14) -0.0173(15)
C3 0.0338(17) 0.0391(17) 0.0434(17) 0.0013(13) -0.0026(13) -0.0140(14)
C8 0.0381(18) 0.0364(17) 0.0498(18) 0.0043(13) -0.0080(14) -0.0134(14)
C29 0.0434(19) 0.0414(18) 0.0469(18) 0.0034(14) 0.0004(14) -0.0179(15)
C23 0.0441(18) 0.0382(17) 0.0408(16) 0.0042(13) -0.0074(13) -0.0206(15)
C27 0.048(2) 0.048(2) 0.0454(18) 0.0045(14) -0.0017(15) -0.0272(17)
C20 0.048(2) 0.0373(18) 0.0449(18) 0.0087(13) -0.0063(14) -0.0175(15)
C26 0.0405(19) 0.058(2) 0.0471(19) -0.0010(16) -0.0005(14) -0.0236(17)
C24 0.0443(19) 0.0400(18) 0.0457(17) 0.0068(13) -0.0073(14) -0.0203(15)
C22 0.0447(19) 0.0423(18) 0.0414(17) 0.0025(13) -0.0041(14) -0.0221(15)
C21 0.051(2) 0.0413(18) 0.0428(17) 0.0095(14) -0.0039(14) -0.0253(16)
C31 0.045(2) 0.047(2) 0.061(2) 0.0189(17) -0.0038(16) -0.0112(17)
C25 0.0410(19) 0.0428(19) 0.0520(19) 0.0034(15) -0.0071(15) -0.0150(16)

loop_
_atom_type_symbol
_atom_type_description
_atom_type_scat_dispersion_real
_atom_type_scat_dispersion_imag
_atom_type_scat_source
C C 0.0181 0.0091 'International Tables Vol C Tables 4.2.6.8 and 6.1.1.4'
H H 0.0000 0.0000 'International Tables Vol C Tables 4.2.6.8 and 6.1.1.4'
F F 0.0727 0.0534 'International Tables Vol C Tables 4.2.6.8 and 6.1.1.4'
N N 0.0311 0.0180 'International Tables Vol C Tables 4.2.6.8 and 6.1.1.4'
O O 0.0492 0.0322 'International Tables Vol C Tables 4.2.6.8 and 6.1.1.4'
S S 0.3331 0.5567 'International Tables Vol C Tables 4.2.6.8 and 6.1.1.4'

loop_
_geom_angle_atom_site_label_1
_geom_angle_atom_site_label_2
_geom_angle_atom_site_label_3
_geom_angle
O3 S1 O1 114.45(18)
O3 S1 C34 101.68(16)
O2 S1 O3 115.31(18)
O2 S1 O1 115.54(17)
O2 S1 C34 104.36(17)
O1 S1 C34 102.90(16)
C2 N1 C28 123.1(3)
C12 N1 C2 110.0(3)
C12 N1 C28 126.7(3)
C16 N2 C19 110.2(3)
C16 N2 C31 123.8(3)
C19 N2 C31 125.9(3)
C1 C2 N1 111.2(3)
C1 C2 C3 122.7(3)
C3 C2 N1 126.0(3)
F2 C4 C5 120.3(3)
F2 C4 C3 117.5(3)
C3 C4 C5 122.2(3)
F14 C34 S1 110.2(2)
F14 C34 F15 107.0(3)
F14 C34 F13 109.0(3)
F15 C34 S1 111.4(2)
F13 C34 S1 111.9(2)
F13 C34 F15 107.1(3)
N2 C16 C17 109.4(3)
N2 C16 C15 121.4(3)
C15 C16 C17 129.2(3)
C4 C5 C10 121.8(3)
C4 C5 C6 118.9(3)
C10 C5 C6 119.3(3)
C12 C11 C1 101.6(3)
C12 C11 C30 109.0(3)
C12 C11 C29 108.8(3)
C1 C11 C30 112.1(3)
C1 C11 C29 110.5(3)
C29 C11 C30 114.1(3)
F6 C10 C5 120.2(3)
F6 C10 C9 118.2(3)
C9 C10 C5 121.6(3)
N1 C12 C11 109.5(3)
N1 C12 C13 122.2(3)
C13 C12 C11 128.3(3)
C2 C1 C11 107.5(3)
C2 C1 C6 119.6(3)
C6 C1 C11 132.7(3)
C1 C6 C5 117.9(3)
C7 C6 C5 116.4(3)
C7 C6 C1 125.7(3)
F3 C7 C6 121.0(3)
F3 C7 C8 116.6(3)
C8 C7 C6 122.4(3)
F5 C9 C10 121.0(3)
F5 C9 C8 119.5(3)
C10 C9 C8 119.5(3)
N2 C19 C20 127.1(3)
C18 C19 N2 111.0(3)
C18 C19 C20 121.9(3)
C16 C17 C18 101.4(3)
C16 C17 C33 107.9(3)
C16 C17 C32 110.2(3)
C18 C17 C33 110.6(3)
C18 C17 C32 111.6(3)
C32 C17 C33 114.3(3)
C14 C13 C12 125.9(3)
C16 C15 C14 127.0(3)
C19 C18 C17 108.0(3)
C19 C18 C23 120.0(3)
C23 C18 C17 131.9(3)
C13 C14 C15 121.5(3)
F1 C3 C2 122.1(3)
F1 C3 C4 119.2(3)
C4 C3 C2 118.6(3)
F4 C8 C7 120.7(3)
F4 C8 C9 118.5(3)
C7 C8 C9 120.9(3)
C18 C23 C22 118.4(3)
C24 C23 C18 125.7(3)
C24 C23 C22 115.9(3)
F12 C27 C26 117.8(3)
F12 C27 C22 120.8(3)
C26 C27 C22 121.4(3)
F7 C20 C19 121.9(3)
F7 C20 C21 119.2(3)
C21 C20 C19 118.8(3)
F11 C26 C27 121.1(3)
F11 C26 C25 119.3(4)
C27 C26 C25 119.6(3)
F9 C24 C23 121.1(3)
F9 C24 C25 116.3(3)
C25 C24 C23 122.7(3)
C27 C22 C23 119.7(3)
C27 C22 C21 122.1(3)
C21 C22 C23 118.1(3)
F8 C21 C20 117.3(3)
F8 C21 C22 120.0(3)
C20 C21 C22 122.7(3)
F10 C25 C26 118.8(3)
F10 C25 C24 120.5(3)
C24 C25 C26 120.7(3)

loop_
_geom_bond_atom_site_label_1
_geom_bond_atom_site_label_2
_geom_bond_distance
S1 O3 1.432(3)
S1 O2 1.424(3)
S1 O1 1.433(3)
S1 C34 1.831(3)
F6 C10 1.340(4)
F2 C4 1.341(4)
F3 C7 1.340(4)
F5 C9 1.339(4)
F1 C3 1.339(4)
F9 C24 1.345(4)
F4 C8 1.340(4)
F12 C27 1.345(4)
F8 C21 1.349(4)
F14 C34 1.329(4)
F7 C20 1.339(4)
F11 C26 1.338(4)
F10 C25 1.339(4)
F15 C34 1.341(4)
F13 C34 1.331(4)
N1 C2 1.411(4)
N1 C28 1.466(4)
N1 C12 1.343(4)
N2 C16 1.361(4)
N2 C19 1.402(4)
N2 C31 1.467(5)
C2 C1 1.367(5)
C2 C3 1.407(4)
C4 C5 1.411(5)
C4 C3 1.356(5)
C16 C17 1.522(5)
C16 C15 1.387(5)
C5 C10 1.415(4)
C5 C6 1.445(4)
C11 C12 1.524(5)
C11 C1 1.530(4)
C11 C30 1.548(5)
C11 C29 1.540(5)
C10 C9 1.356(5)
C12 C13 1.404(4)
C1 C6 1.427(4)
C6 C7 1.410(5)
C7 C8 1.361(5)
C9 C8 1.398(5)
C19 C18 1.373(5)
C19 C20 1.408(4)
C17 C18 1.533(4)
C17 C33 1.545(5)
C17 C32 1.538(5)
C13 C14 1.380(5)
C15 C14 1.398(5)
C18 C23 1.422(5)
C23 C24 1.414(5)
C23 C22 1.445(4)
C27 C26 1.356(6)
C27 C22 1.410(5)
C20 C21 1.354(5)
C26 C25 1.399(5)
C24 C25 1.358(5)
C22 C21 1.411(5)

loop_
_twin_individual_id
_twin_individual_mass_fraction_refined
_oxdiff_twin_reflns_isolated
_oxdiff_twin_reflns_overlapped
_twin_individual_twin_lattice_type
_twin_individual_twin_matrix_11
_twin_individual_twin_matrix_12
_twin_individual_twin_matrix_13
_twin_individual_twin_matrix_21
_twin_individual_twin_matrix_22
_twin_individual_twin_matrix_23
_twin_individual_twin_matrix_31
_twin_individual_twin_matrix_32
_twin_individual_twin_matrix_33
1 0.6633(12) 31310 5254 ref 1.0000 0.0000 0.0000 0.0000 1.0000 0.0000 0.0000 0.0000 1.0000
2 0.3367(12) 31286 5254 nmt -0.1244 -0.8744 0.0001 -1.1246 0.1242 0.0004 0.4549 -0.4533 -0.9997
